data_2000248
loop_
_publ_author_name
'Barnes, J. C.'
'Horspool, W. M.'
'Mackie, F. I.'

_publ_section_title
;
 6,6-Dichloro-1-methyl-3,4,5-triphenylbicyclo[3.1.0]hex-3-en-2-one and
 3-chloro-2-methyl-4,5,6-triphenylphenol
;
_journal_issue 9
_journal_name_full 'Acta Crystallographica Section C'
_journal_page_first 1881
_journal_page_last 1885
_journal_paper_doi 10.1107/S0108270191001932
_journal_volume 47
_journal_year 1991
_chemical_formula_sum 'C25 H18 Cl2 O'
_chemical_formula_weight 405.32
_symmetry_cell_setting monoclinic
_symmetry_space_group_name_Hall '-I 2ya'
_symmetry_space_group_name_H-M 'I 1 2/a 1'
_cell_angle_alpha 90
_cell_angle_beta 96.40(10)
_cell_angle_gamma 90
_cell_formula_units_Z 8
_cell_length_a 23.95(2)
_cell_length_b 6.550(6)
_cell_length_c 26.59(2)
_cell_volume 4145(6)
_diffrn_radiation_type Cu
_diffrn_radiation_wavelength 1.5418
_exptl_absorpt_coefficient_mu 2.78
_exptl_crystal_density_diffrn 1.298
_exptl_crystal_F_000 1680
_cod_data_source_file li0064.cif
_cod_data_source_block li0064a
_cod_original_cell_volume 4145.2
_cod_original_formula_sum 'C25 H18 Cl2 O1'
_cod_database_code 2000248

loop_
_atom_site_label
_atom_site_fract_x
_atom_site_fract_y
_atom_site_fract_z
_atom_site_U_iso_or_equiv
C1 .9290(2) .6488(8) .9596(2) .0370(10)
C2 .9529(2) .6314(8) .9102(2) .0330(10)
C3 .9122(2) .5696(8) .8733(2) .0320(10)
C4 .8558(2) .5349(8) .8941(2) .0320(10)
C5 .8672(2) .5814(9) .9507(2) .0380(10)
O6 .9519(2) .7103(7) .9994(2) .0520(10)
C7 1.0140(2) .6582(10) .9061(2) .0400(10)
C8 1.0428(3) .8354(11) .9255(2) .053(2)
C9 1.0999(3) .8547(15) .9223(3) .074(3)
C10 1.1298(3) .7002(16) .9006(3) .073(3)
C11 1.1016(3) .5254(14) .8816(3) .069(3)
C12 1.0447(3) .5044(11) .8851(2) .052(2)
C13 .9187(2) .5402(9) .8193(2) .0360(10)
C14 .9406(2) .6995(11) .7913(2) .050(2)
C15 .9467(3) .6769(14) .7413(3) .066(2)
C16 .9309(3) .4888(17) .7167(3) .076(3)
C17 .9092(3) .3323(15) .7436(3) .069(2)
C18 .9029(2) .3559(11) .7946(2) .053(2)
C19 .8027(2) .5894(9) .8606(2) .0380(10)
C20 .7741(2) .4398(10) .8293(2) .046(2)
C21 .7267(3) .4915(13) .7971(3) .061(2)
C22 .7063(3) .6944(13) .7963(3) .065(2)
C23 .7337(3) .8400(13) .8272(3) .064(2)
C24 .7822(3) .7909(10) .8595(3) .049(2)
C25 .8569(2) .3610(9) .9324(2) .0390(10)
Cl26 .79240(10) .2511(2) .94560(10) .0510(10)
Cl27 .91040(10) .1721(2) .93780(10) .0520(10)
C28 .8272(3) .6864(12) .9833(3) .047(2)
H81 1.0204 .9547 .9428 .073(10)
H91 1.1216 .9907 .9367 .073(10)
H101 1.1744 .7163 .8986 .073(10)
H111 1.1242 .4067 .8643 .073(10)
H121 1.0235 .3665 .8713 .073(10)
H141 .9527 .8417 .8100 .073(10)
H151 .9634 .8002 .7205 .073(10)
H161 .9358 .4686 .6771 .073(10)
H171 .8971 .1904 .7247 .073(10)
H181 .8858 .2328 .8152 .073(10)
H201 .7893 .2844 .8304 .093(13)
H211 .7054 .3774 .7727 .093(13)
H221 .6691 .7349 .7715 .093(13)
H231 .7176 .9942 .8265 .093(13)
H241 .8036 .9067 .8833 .093(13)
H281 .8279 .6242 1.0144 .040(15)
H282 .7866 .6579 .9743 .07(2)
H283 .8241 .8236 .9814 .10(3)
